data_1528497
loop_
_publ_author_name
'Forbes, T.Z.'
'Burns, P.C.'

_publ_section_title
;
 The role of cation-cation interactions in a neptunyl chloride hydrate and
 topological aspects of neptunyl structural units
;
_journal_name_full 'Journal of Solid State Chemistry'
_journal_page_first 106
_journal_page_last 112
_journal_volume 180
_journal_year 2007
_chemical_formula_sum 'Cl7 H8 K4 Np3 O10'
_chemical_name_systematic 'K4 (Np O2)3 Cl7 (H2 O)4'
_space_group_IT_number 2
_symmetry_space_group_name_Hall '-P 1'
_symmetry_space_group_name_H-M 'P -1'
_cell_angle_alpha 65.855
_cell_angle_beta 69.604
_cell_angle_gamma 74.432
_cell_formula_units_Z 2
_cell_length_a 8.8822
_cell_length_b 12.0817
_cell_length_c 12.4026
_cell_volume 1125.981
_citation_journal_id_ASTM JSSCBI
_cod_data_source_file Forbes_JSSCBI_2007_1221.cif
_cod_data_source_block H8Cl7K4Np3O10
_cod_original_formula_sum 'H8 Cl7 K4 Np3 O10'
_cod_database_code 1528497

loop_
_symmetry_equiv_pos_as_xyz
x,y,z
-x,-y,-z

loop_
_atom_site_label
_atom_site_type_symbol
_atom_site_fract_x
_atom_site_fract_y
_atom_site_fract_z
_atom_site_occupancy
_atom_site_U_iso_or_equiv
O6 O-2 0.5508 0.2547 0.6817 1 0.0
H7 H+1 0.187 0.443 0.612 1 0.0
Cl4 Cl-1 0.342 0.5593 0.1294 1 0.0
O5 O-2 0.2181 0.3236 0.3441 1 0.0
Cl7 Cl-1 -0.0701 0.2625 0.6088 1 0.0
K2 K+1 0.5505 0.2825 0.147 1 0.0
O2 O-2 0.2513 0.181 0.8927 1 0.0
K1 K+1 0.0526 0.7803 0.1298 1 0.0
Np2 Np+5 0.2682 0.247 0.49267 1 0.0
Np1 Np+5 0.40082 0.07214 0.83213 1 0.0
K4 K+1 0.1142 0.0614 0.2499 1 0.0
H5 H+1 0.526 0.207 0.361 1 0.0
O1 O-2 0.2479 0.3197 0.1041 1 0.0
H6 H+1 0.019 0.309 0.315 1 0.0
Cl2 Cl-1 0.3681 -0.1056 1.0747 1 0.0
H4 H+1 0.099 0.441 0.505 1 0.0
Cl1 Cl-1 -0.1237 0.3907 0.0733 1 0.0
O9 O-2 0.5084 0.1246 0.3891 1 0.0
H1 H+1 0.659 0.246 0.687 1 0.0
O3 O-2 -0.0513 0.538 0.233 1 0.0
Np3 Np+5 0.10075 0.42875 0.16945 1 0.0
O4 O-2 0.554 -0.0368 0.7701 1 0.0
K3 K+1 0.6417 0.60441 0.1671 1 0.0
Cl6 Cl-1 0.5522 0.3595 0.3981 1 0.0
Cl5 Cl-1 0.1847 0.0308 0.5122 1 0.0
O7 O-2 -0.0618 0.2589 0.3347 1 0.0
O8 O-2 0.3182 0.1735 0.6398 1 0.0
Cl3 Cl-1 0.1574 -0.0519 0.8595 1 0.0
H2 H+1 -0.171 0.282 0.379 1 0.0
O10 O-2 0.186 0.4443 0.5312 1 0.0
H8 H+1 0.543 0.282 0.6 1 0.0
H3 H+1 0.48 0.049 0.401 1 0.0
